data_7029652
loop_
_publ_author_name
'Hayes, Thomas R'
'Kasten, Benjamin B'
'Barnes, Charles L'
'Benny, Paul D'

_publ_section_title
;
 Rhenium and technetium bi- and tricarbonyl complexes in a new strategy
 for biomolecule incorporation using click chemistry.
;
_journal_issue 19
_journal_name_full 'Dalton transactions (Cambridge, England : 2003)'
_journal_page_first 6998
_journal_page_last 7001
_journal_paper_doi 10.1039/c4dt00684d
_journal_volume 43
_journal_year 2014
_chemical_absolute_configuration rmad
_chemical_formula_moiety 'C31 H23 N3 O5 P Re, C2 H6 O'
_chemical_formula_sum 'C33 H29 N3 O6 P Re'
_chemical_formula_weight 780.76
_space_group_crystal_system triclinic
_space_group_IT_number 2
_space_group_name_Hall '-P 1'
_space_group_name_H-M_alt 'P -1'
_symmetry_space_group_name_Hall '-P 1'
_symmetry_space_group_name_H-M 'P -1'
_atom_sites_solution_hydrogens mixed
_audit_creation_method SHELXL-2013
_cell_angle_alpha 86.0620(10)
_cell_angle_beta 70.4170(10)
_cell_angle_gamma 86.9510(10)
_cell_formula_units_Z 2
_cell_length_a 10.1876(14)
_cell_length_b 10.5072(14)
_cell_length_c 15.090(2)
_cell_measurement_reflns_used 9981
_cell_measurement_temperature 100(2)
_cell_measurement_theta_max 27.4
_cell_measurement_theta_min 2.5
_cell_volume 1517.5(4)
_computing_cell_refinement 'APEX2 (Bruker AXS, 2008)'
_computing_data_collection 'APEX2 (Bruker AXS, 2008)'
_computing_data_reduction 'APEX2 (Bruker AXS, 2008)'
_computing_molecular_graphics 'X-SEED, Barbour, 2001'
_computing_publication_material 'CIFTAB (Sheldrick, 1997)'
_computing_structure_refinement 'SHELXL-97 (Sheldrick, 1997)'
_computing_structure_solution 'SHELXS-97 (Sheldrick, 1997)'
_diffrn_ambient_temperature 100(2)
_diffrn_measured_fraction_theta_full 0.998
_diffrn_measured_fraction_theta_max 0.996
_diffrn_measurement_device_type 'Bruker APEXII CCD'
_diffrn_measurement_method 'omega scans'
_diffrn_radiation_type MoK\a
_diffrn_radiation_wavelength 0.71073
_diffrn_reflns_av_R_equivalents 0.0175
_diffrn_reflns_av_unetI/netI 0.0189
_diffrn_reflns_Laue_measured_fraction_full 0.998
_diffrn_reflns_Laue_measured_fraction_max 0.996
_diffrn_reflns_limit_h_max 12
_diffrn_reflns_limit_h_min -12
_diffrn_reflns_limit_k_max 13
_diffrn_reflns_limit_k_min -13
_diffrn_reflns_limit_l_max 18
_diffrn_reflns_limit_l_min -18
_diffrn_reflns_number 16777
_diffrn_reflns_point_group_measured_fraction_full 0.998
_diffrn_reflns_point_group_measured_fraction_max 0.996
_diffrn_reflns_theta_full 25.242
_diffrn_reflns_theta_max 26.367
_diffrn_reflns_theta_min 1.434
_diffrn_source 'normal focus tube'
_diffrn_standards_decay_% 0.0
_exptl_absorpt_coefficient_mu 4.107
_exptl_absorpt_correction_T_max 0.49
_exptl_absorpt_correction_T_min 0.33
_exptl_absorpt_correction_type multi-scan
_exptl_absorpt_process_details
;
 Data were corrected for decay and absorption using the program SADABS 
 (Sheldrick, G. M. (2003). SADABS. Version 2.10. University of
 G\"ottingen, Germany).
;
_exptl_crystal_colour Colourless
_exptl_crystal_density_diffrn 1.709
_exptl_crystal_description Plate
_exptl_crystal_F_000 772
_exptl_crystal_size_max 0.500
_exptl_crystal_size_mid 0.500
_exptl_crystal_size_min 0.200
_refine_diff_density_max 0.875
_refine_diff_density_min -0.635
_refine_diff_density_rms 0.067
_refine_ls_extinction_method none
_refine_ls_goodness_of_fit_ref 1.079
_refine_ls_hydrogen_treatment mixed
_refine_ls_matrix_type full
_refine_ls_number_parameters 402
_refine_ls_number_reflns 6183
_refine_ls_number_restraints 0
_refine_ls_restrained_S_all 1.079
_refine_ls_R_factor_all 0.0145
_refine_ls_R_factor_gt 0.0141
_refine_ls_shift/su_max 0.002
_refine_ls_shift/su_mean 0.000
_refine_ls_structure_factor_coef Fsqd
_refine_ls_weighting_details 'w=1/[\s^2^(Fo^2^)+(0.0114P)^2^+1.3047P] where P=(Fo^2^+2Fc^2^)/3'
_refine_ls_weighting_scheme calc
_refine_ls_wR_factor_gt 0.0338
_refine_ls_wR_factor_ref 0.0339
_reflns_Friedel_coverage 0.000
_reflns_number_gt 6078
_reflns_number_total 6183
_reflns_threshold_expression 'I > 2\s(I)'
_cod_data_source_file c4dt00684d2.cif
_cod_data_source_block 6
_cod_depositor_comments
;Adding full bibliography for
 ./tmp-cod-update-bibliographies-12899/cifs/7029652.cif.
;
_cod_database_code 7029652
_shelx_space_group_comment
;
The symmetry employed for this shelxl refinement is uniquely defined
by the following loop, which should always be used as a source of
symmetry information in preference to the above space-group names.
They are only intended as comments.
;
_shelx_estimated_absorpt_t_min 0.233
_shelx_estimated_absorpt_t_max 0.494
_shelxl_version_number 2013-4

loop_
_space_group_symop_operation_xyz
'x, y, z'
'-x, -y, -z'

loop_
_atom_site_label
_atom_site_type_symbol
_atom_site_fract_x
_atom_site_fract_y
_atom_site_fract_z
_atom_site_U_iso_or_equiv
_atom_site_adp_type
_atom_site_occupancy
_atom_site_site_symmetry_order
_atom_site_calc_flag
_atom_site_refinement_flags_posn
_atom_site_refinement_flags_adp
Re1 Re 0.44638(2) 0.42086(2) 0.28775(2) 0.00876(3) Uani 1 1 d . .
P1 P 0.39757(5) 0.25602(4) 0.19110(3) 0.00901(9) Uani 1 1 d . .
O1 O 0.61298(13) 0.28740(12) 0.29837(9) 0.0115(3) Uani 1 1 d . .
N1 N 0.35217(16) 0.29831(14) 0.41118(11) 0.0104(3) Uani 1 1 d . .
C1 C 0.58668(19) 0.20449(17) 0.36841(13) 0.0111(4) Uani 1 1 d . .
O2 O 0.67240(14) 0.12796(13) 0.38530(10) 0.0146(3) Uani 1 1 d . .
N2 N 0.22521(16) 0.28970(15) 0.47192(11) 0.0116(3) Uani 1 1 d . .
C2 C 0.43914(19) 0.20715(17) 0.43169(13) 0.0105(4) Uani 1 1 d . .
O3 O 0.53417(16) 0.60869(14) 0.40587(11) 0.0211(3) Uani 1 1 d . .
N3 N 0.23314(16) 0.19098(15) 0.53179(11) 0.0114(3) Uani 1 1 d . .
C3 C 0.36224(19) 0.13735(18) 0.51016(13) 0.0119(4) Uani 1 1 d . .
H3 H 0.3930 0.0671 0.5421 0.014 Uiso 1 1 calc R U
O4 O 0.61070(16) 0.56689(15) 0.10364(10) 0.0237(3) Uani 1 1 d . .
C4 C 0.10725(19) 0.15521(19) 0.61108(13) 0.0147(4) Uani 1 1 d . .
H4A H 0.0888 0.0642 0.6087 0.018 Uiso 1 1 calc R U
H4B H 0.0259 0.2069 0.6056 0.018 Uiso 1 1 calc R U
O5 O 0.18903(15) 0.59342(14) 0.30039(10) 0.0211(3) Uani 1 1 d . .
C5 C 0.12639(19) 0.17694(19) 0.70391(13) 0.0135(4) Uani 1 1 d . .
C6 C 0.1328(2) 0.0745(2) 0.76584(14) 0.0170(4) Uani 1 1 d . .
H6 H 0.1224 -0.0099 0.7507 0.020 Uiso 1 1 calc R U
C7 C 0.1542(2) 0.0952(2) 0.85006(14) 0.0209(4) Uani 1 1 d . .
H7 H 0.1561 0.0252 0.8930 0.025 Uiso 1 1 calc R U
C8 C 0.1729(2) 0.2176(2) 0.87140(15) 0.0226(5) Uani 1 1 d . .
H8 H 0.1907 0.2313 0.9278 0.027 Uiso 1 1 calc R U
C9 C 0.1655(2) 0.3201(2) 0.81007(16) 0.0224(5) Uani 1 1 d . .
H9 H 0.1770 0.4042 0.8251 0.027 Uiso 1 1 calc R U
C10 C 0.1414(2) 0.3006(2) 0.72706(15) 0.0183(4) Uani 1 1 d . .
H10 H 0.1351 0.3713 0.6858 0.022 Uiso 1 1 calc R U
C11 C 0.37392(19) 0.09952(17) 0.25416(13) 0.0102(4) Uani 1 1 d . .
C12 C 0.48788(19) 0.01450(18) 0.24193(13) 0.0128(4) Uani 1 1 d . .
H12 H 0.5741 0.0327 0.1941 0.015 Uiso 1 1 calc R U
C13 C 0.4761(2) -0.09688(18) 0.29938(14) 0.0152(4) Uani 1 1 d . .
H13 H 0.5540 -0.1544 0.2905 0.018 Uiso 1 1 calc R U
C14 C 0.3508(2) -0.12377(18) 0.36950(14) 0.0154(4) Uani 1 1 d . .
H14 H 0.3430 -0.1992 0.4092 0.019 Uiso 1 1 calc R U
C15 C 0.2362(2) -0.04002(18) 0.38171(14) 0.0145(4) Uani 1 1 d . .
H15 H 0.1502 -0.0591 0.4294 0.017 Uiso 1 1 calc R U
C16 C 0.24690(19) 0.07120(18) 0.32475(13) 0.0120(4) Uani 1 1 d . .
H16 H 0.1684 0.1280 0.3335 0.014 Uiso 1 1 calc R U
C17 C 0.24554(19) 0.29113(18) 0.15434(13) 0.0112(4) Uani 1 1 d . .
C18 C 0.1494(2) 0.20004(18) 0.15554(13) 0.0139(4) Uani 1 1 d . .
H18 H 0.1637 0.1135 0.1737 0.017 Uiso 1 1 calc R U
C19 C 0.0332(2) 0.23632(19) 0.13010(14) 0.0159(4) Uani 1 1 d . .
H19 H -0.0326 0.1746 0.1319 0.019 Uiso 1 1 calc R U
C20 C 0.0128(2) 0.36224(19) 0.10210(14) 0.0160(4) Uani 1 1 d . .
H20 H -0.0680 0.3869 0.0862 0.019 Uiso 1 1 calc R U
C21 C 0.1102(2) 0.45200(19) 0.09723(14) 0.0155(4) Uani 1 1 d . .
H21 H 0.0976 0.5376 0.0761 0.019 Uiso 1 1 calc R U
C22 C 0.2260(2) 0.41697(18) 0.12329(13) 0.0133(4) Uani 1 1 d . .
H22 H 0.2924 0.4788 0.1200 0.016 Uiso 1 1 calc R U
C23 C 0.53918(19) 0.22896(17) 0.08050(13) 0.0114(4) Uani 1 1 d . .
C24 C 0.5120(2) 0.1991(2) -0.00007(15) 0.0196(4) Uani 1 1 d . .
H24 H 0.4184 0.1926 0.0019 0.024 Uiso 1 1 calc R U
C25 C 0.6209(2) 0.1786(2) -0.08334(15) 0.0252(5) Uani 1 1 d . .
H25 H 0.6014 0.1594 -0.1382 0.030 Uiso 1 1 calc R U
C26 C 0.7581(2) 0.1863(2) -0.08641(14) 0.0198(4) Uani 1 1 d . .
H26 H 0.8326 0.1724 -0.1433 0.024 Uiso 1 1 calc R U
C27 C 0.7857(2) 0.21448(19) -0.00628(14) 0.0158(4) Uani 1 1 d . .
H27 H 0.8796 0.2183 -0.0081 0.019 Uiso 1 1 calc R U
C28 C 0.6777(2) 0.23722(18) 0.07671(14) 0.0139(4) Uani 1 1 d . .
H28 H 0.6977 0.2584 0.1309 0.017 Uiso 1 1 calc R U
C29 C 0.5000(2) 0.53914(18) 0.36288(14) 0.0144(4) Uani 1 1 d . .
C30 C 0.5498(2) 0.51252(18) 0.17278(14) 0.0148(4) Uani 1 1 d . .
C31 C 0.2860(2) 0.52812(18) 0.29418(13) 0.0141(4) Uani 1 1 d . .
O1S O 0.93003(16) 0.18861(14) 0.39043(12) 0.0223(3) Uani 1 1 d . .
H1OS H 0.861(3) 0.177(2) 0.3879(19) 0.025(7) Uiso 1 1 d . .
C1S C 0.8592(3) 0.3957(2) 0.45648(17) 0.0321(6) Uani 1 1 d . .
H1S1 H 0.7617 0.3906 0.4603 0.048 Uiso 1 1 calc R U
H1S2 H 0.8857 0.4852 0.4472 0.048 Uiso 1 1 calc R U
H1S3 H 0.8706 0.3589 0.5150 0.048 Uiso 1 1 calc R U
C2S C 0.9504(2) 0.32293(19) 0.37540(15) 0.0192(4) Uani 1 1 d . .
H2S1 H 0.9303 0.3536 0.3176 0.023 Uiso 1 1 calc R U
H2S2 H 1.0492 0.3397 0.3655 0.023 Uiso 1 1 calc R U

loop_
_atom_site_aniso_label
_atom_site_aniso_U_11
_atom_site_aniso_U_22
_atom_site_aniso_U_33
_atom_site_aniso_U_23
_atom_site_aniso_U_13
_atom_site_aniso_U_12
Re1 0.00946(4) 0.00819(4) 0.00755(4) 0.00091(3) -0.00164(3) -0.00051(3)
P1 0.0081(2) 0.0099(2) 0.0082(2) 0.00040(17) -0.00182(18) 0.00009(17)
O1 0.0099(6) 0.0131(6) 0.0103(6) 0.0006(5) -0.0019(5) 0.0001(5)
N1 0.0106(7) 0.0104(7) 0.0100(8) -0.0008(6) -0.0032(6) -0.0007(6)
C1 0.0120(9) 0.0118(9) 0.0098(9) -0.0016(7) -0.0034(7) -0.0026(7)
O2 0.0120(6) 0.0138(7) 0.0180(7) 0.0022(5) -0.0056(6) 0.0010(5)
N2 0.0121(8) 0.0119(8) 0.0090(8) -0.0001(6) -0.0012(6) -0.0008(6)
C2 0.0131(9) 0.0093(9) 0.0105(9) -0.0012(7) -0.0058(7) -0.0004(7)
O3 0.0267(8) 0.0172(7) 0.0222(8) -0.0053(6) -0.0109(7) -0.0028(6)
N3 0.0114(8) 0.0114(8) 0.0096(8) 0.0011(6) -0.0012(6) -0.0016(6)
C3 0.0125(9) 0.0116(9) 0.0113(9) -0.0006(7) -0.0036(7) -0.0005(7)
O4 0.0270(8) 0.0245(8) 0.0158(8) 0.0074(6) -0.0025(6) -0.0085(6)
C4 0.0101(9) 0.0176(10) 0.0129(9) 0.0021(7) 0.0008(8) -0.0042(7)
O5 0.0208(8) 0.0212(8) 0.0202(8) -0.0021(6) -0.0068(6) 0.0090(6)
C5 0.0070(8) 0.0176(10) 0.0111(9) -0.0004(7) 0.0030(7) 0.0000(7)
C6 0.0147(9) 0.0173(10) 0.0139(10) 0.0010(8) 0.0017(8) -0.0006(8)
C7 0.0157(10) 0.0285(12) 0.0130(10) 0.0047(8) 0.0008(8) 0.0036(8)
C8 0.0144(10) 0.0387(13) 0.0121(10) -0.0068(9) -0.0005(8) 0.0036(9)
C9 0.0166(10) 0.0239(11) 0.0249(11) -0.0104(9) -0.0033(9) 0.0030(8)
C10 0.0156(10) 0.0168(10) 0.0201(11) -0.0005(8) -0.0030(8) 0.0012(8)
C11 0.0118(9) 0.0098(9) 0.0102(9) 0.0000(7) -0.0051(7) -0.0019(7)
C12 0.0106(9) 0.0142(9) 0.0126(9) -0.0014(7) -0.0021(7) -0.0006(7)
C13 0.0153(9) 0.0125(9) 0.0179(10) -0.0006(7) -0.0062(8) 0.0024(7)
C14 0.0191(10) 0.0119(9) 0.0160(10) 0.0035(7) -0.0072(8) -0.0028(7)
C15 0.0130(9) 0.0166(10) 0.0129(9) 0.0005(7) -0.0025(8) -0.0048(7)
C16 0.0099(9) 0.0143(9) 0.0124(9) -0.0026(7) -0.0042(7) -0.0001(7)
C17 0.0092(8) 0.0159(9) 0.0073(8) -0.0006(7) -0.0013(7) 0.0010(7)
C18 0.0163(9) 0.0129(9) 0.0127(9) 0.0016(7) -0.0055(8) -0.0011(7)
C19 0.0149(9) 0.0205(10) 0.0132(9) 0.0023(8) -0.0057(8) -0.0052(8)
C20 0.0127(9) 0.0229(10) 0.0135(9) -0.0003(8) -0.0064(8) 0.0017(8)
C21 0.0181(10) 0.0156(10) 0.0128(9) 0.0013(7) -0.0058(8) 0.0023(8)
C22 0.0136(9) 0.0147(9) 0.0109(9) 0.0001(7) -0.0030(7) -0.0023(7)
C23 0.0121(9) 0.0093(9) 0.0103(9) 0.0007(7) -0.0008(7) 0.0002(7)
C24 0.0136(10) 0.0290(11) 0.0170(10) -0.0044(9) -0.0056(8) 0.0004(8)
C25 0.0228(11) 0.0398(13) 0.0142(10) -0.0104(9) -0.0061(9) -0.0004(10)
C26 0.0173(10) 0.0247(11) 0.0125(10) -0.0038(8) 0.0017(8) 0.0014(8)
C27 0.0105(9) 0.0175(10) 0.0164(10) 0.0002(8) -0.0010(8) -0.0006(7)
C28 0.0138(9) 0.0146(9) 0.0127(9) -0.0005(7) -0.0033(8) -0.0017(7)
C29 0.0151(9) 0.0129(9) 0.0119(9) 0.0041(7) -0.0011(8) 0.0013(7)
C30 0.0169(10) 0.0136(9) 0.0151(10) -0.0010(8) -0.0066(8) -0.0014(7)
C31 0.0191(10) 0.0129(9) 0.0093(9) 0.0004(7) -0.0035(8) -0.0015(8)
O1S 0.0115(7) 0.0165(8) 0.0380(10) -0.0017(7) -0.0073(7) 0.0004(6)
C1S 0.0454(15) 0.0209(12) 0.0218(12) -0.0022(9) -0.0008(11) 0.0032(10)
C2S 0.0175(10) 0.0175(10) 0.0203(11) 0.0008(8) -0.0036(8) -0.0014(8)

loop_
_atom_type_symbol
_atom_type_description
_atom_type_scat_dispersion_real
_atom_type_scat_dispersion_imag
_atom_type_scat_source
C C 0.0033 0.0016 'International Tables Vol C Tables 4.2.6.8 and 6.1.1.4'
H H 0.0000 0.0000 'International Tables Vol C Tables 4.2.6.8 and 6.1.1.4'
N N 0.0061 0.0033 'International Tables Vol C Tables 4.2.6.8 and 6.1.1.4'
O O 0.0106 0.0060 'International Tables Vol C Tables 4.2.6.8 and 6.1.1.4'
P P 0.1023 0.0942 'International Tables Vol C Tables 4.2.6.8 and 6.1.1.4'
Re Re -1.0185 7.2310 'International Tables Vol C Tables 4.2.6.8 and 6.1.1.4'

loop_
_geom_angle_atom_site_label_1
_geom_angle_atom_site_label_2
_geom_angle_atom_site_label_3
_geom_angle
C31 Re1 C30 89.51(8)
C31 Re1 C29 89.44(8)
C30 Re1 C29 91.34(8)
C31 Re1 N1 97.85(7)
C30 Re1 N1 172.28(7)
C29 Re1 N1 91.07(7)
C31 Re1 O1 172.47(6)
C30 Re1 O1 97.99(7)
C29 Re1 O1 89.79(7)
N1 Re1 O1 74.68(5)
C31 Re1 P1 96.01(6)
C30 Re1 P1 88.82(6)
C29 Re1 P1 174.56(6)
N1 Re1 P1 88.10(4)
O1 Re1 P1 84.80(4)
C17 P1 C11 107.32(8)
C17 P1 C23 103.76(9)
C11 P1 C23 104.28(8)
C17 P1 Re1 115.22(6)
C11 P1 Re1 111.16(6)
C23 P1 Re1 114.19(6)
C1 O1 Re1 118.77(11)
N2 N1 C2 110.91(15)
N2 N1 Re1 133.83(12)
C2 N1 Re1 115.24(12)
O2 C1 O1 125.42(17)
O2 C1 C2 120.40(17)
O1 C1 C2 114.18(16)
N1 N2 N3 104.77(14)
N1 C2 C3 107.40(16)
N1 C2 C1 117.06(16)
C3 C2 C1 135.54(17)
N2 N3 C3 112.68(15)
N2 N3 C4 119.31(15)
C3 N3 C4 128.00(16)
N3 C3 C2 104.23(16)
N3 C3 H3 127.9
C2 C3 H3 127.9
N3 C4 C5 110.45(15)
N3 C4 H4A 109.6
C5 C4 H4A 109.6
N3 C4 H4B 109.6
C5 C4 H4B 109.6
H4A C4 H4B 108.1
C6 C5 C10 119.40(19)
C6 C5 C4 120.57(18)
C10 C5 C4 120.01(18)
C5 C6 C7 120.12(19)
C5 C6 H6 119.9
C7 C6 H6 119.9
C8 C7 C6 120.2(2)
C8 C7 H7 119.9
C6 C7 H7 119.9
C7 C8 C9 119.8(2)
C7 C8 H8 120.1
C9 C8 H8 120.1
C10 C9 C8 120.4(2)
C10 C9 H9 119.8
C8 C9 H9 119.8
C9 C10 C5 120.1(2)
C9 C10 H10 120.0
C5 C10 H10 120.0
C12 C11 C16 119.23(17)
C12 C11 P1 119.88(14)
C16 C11 P1 120.27(14)
C13 C12 C11 120.46(17)
C13 C12 H12 119.8
C11 C12 H12 119.8
C14 C13 C12 120.05(18)
C14 C13 H13 120.0
C12 C13 H13 120.0
C13 C14 C15 119.88(18)
C13 C14 H14 120.1
C15 C14 H14 120.1
C16 C15 C14 120.50(18)
C16 C15 H15 119.8
C14 C15 H15 119.8
C15 C16 C11 119.88(17)
C15 C16 H16 120.1
C11 C16 H16 120.1
C22 C17 C18 119.12(17)
C22 C17 P1 117.04(14)
C18 C17 P1 123.83(14)
C19 C18 C17 119.98(18)
C19 C18 H18 120.0
C17 C18 H18 120.0
C20 C19 C18 120.34(18)
C20 C19 H19 119.8
C18 C19 H19 119.8
C21 C20 C19 120.03(18)
C21 C20 H20 120.0
C19 C20 H20 120.0
C20 C21 C22 120.06(18)
C20 C21 H21 120.0
C22 C21 H21 120.0
C21 C22 C17 120.38(18)
C21 C22 H22 119.8
C17 C22 H22 119.8
C24 C23 C28 119.10(18)
C24 C23 P1 121.31(15)
C28 C23 P1 119.58(14)
C25 C24 C23 120.50(19)
C25 C24 H24 119.7
C23 C24 H24 119.7
C26 C25 C24 120.0(2)
C26 C25 H25 120.0
C24 C25 H25 120.0
C27 C26 C25 119.70(19)
C27 C26 H26 120.2
C25 C26 H26 120.2
C26 C27 C28 120.64(19)
C26 C27 H27 119.7
C28 C27 H27 119.7
C27 C28 C23 119.99(18)
C27 C28 H28 120.0
C23 C28 H28 120.0
O3 C29 Re1 178.63(18)
O4 C30 Re1 179.29(18)
O5 C31 Re1 178.24(17)
C2S O1S H1OS 107(2)
C2S C1S H1S1 109.5
C2S C1S H1S2 109.5
H1S1 C1S H1S2 109.5
C2S C1S H1S3 109.5
H1S1 C1S H1S3 109.5
H1S2 C1S H1S3 109.5
O1S C2S C1S 112.27(18)
O1S C2S H2S1 109.2
C1S C2S H2S1 109.2
O1S C2S H2S2 109.2
C1S C2S H2S2 109.2
H2S1 C2S H2S2 107.9

loop_
_geom_bond_atom_site_label_1
_geom_bond_atom_site_label_2
_geom_bond_distance
Re1 C31 1.913(2)
Re1 C30 1.924(2)
Re1 C29 1.951(2)
Re1 N1 2.1570(15)
Re1 O1 2.1843(13)
Re1 P1 2.5098(5)
P1 C17 1.8247(19)
P1 C11 1.8279(19)
P1 C23 1.8316(19)
O1 C1 1.287(2)
N1 N2 1.314(2)
N1 C2 1.360(2)
C1 O2 1.233(2)
C1 C2 1.486(3)
N2 N3 1.345(2)
C2 C3 1.369(3)
O3 C29 1.149(2)
N3 C3 1.346(2)
N3 C4 1.476(2)
C3 H3 0.9500
O4 C30 1.150(2)
C4 C5 1.511(3)
C4 H4A 0.9900
C4 H4B 0.9900
O5 C31 1.154(2)
C5 C6 1.390(3)
C5 C10 1.397(3)
C6 C7 1.393(3)
C6 H6 0.9500
C7 C8 1.385(3)
C7 H7 0.9500
C8 C9 1.387(3)
C8 H8 0.9500
C9 C10 1.385(3)
C9 H9 0.9500
C10 H10 0.9500
C11 C12 1.396(3)
C11 C16 1.404(3)
C12 C13 1.393(3)
C12 H12 0.9500
C13 C14 1.386(3)
C13 H13 0.9500
C14 C15 1.392(3)
C14 H14 0.9500
C15 C16 1.389(3)
C15 H15 0.9500
C16 H16 0.9500
C17 C22 1.399(3)
C17 C18 1.400(3)
C18 C19 1.390(3)
C18 H18 0.9500
C19 C20 1.387(3)
C19 H19 0.9500
C20 C21 1.386(3)
C20 H20 0.9500
C21 C22 1.389(3)
C21 H21 0.9500
C22 H22 0.9500
C23 C24 1.393(3)
C23 C28 1.400(3)
C24 C25 1.390(3)
C24 H24 0.9500
C25 C26 1.390(3)
C25 H25 0.9500
C26 C27 1.384(3)
C26 H26 0.9500
C27 C28 1.388(3)
C27 H27 0.9500
C28 H28 0.9500
O1S C2S 1.429(2)
O1S H1OS 0.74(3)
C1S C2S 1.495(3)
C1S H1S1 0.9800
C1S H1S2 0.9800
C1S H1S3 0.9800
C2S H2S1 0.9900
C2S H2S2 0.9900

loop_
_geom_hbond_atom_site_label_D
_geom_hbond_atom_site_label_H
_geom_hbond_atom_site_label_A
_geom_hbond_distance_DH
_geom_hbond_distance_HA
_geom_hbond_distance_DA
_geom_hbond_angle_DHA
O1S H1OS O2 0.74(3) 2.03(3) 2.761(2) 175(3)

loop_
_geom_torsion_atom_site_label_1
_geom_torsion_atom_site_label_2
_geom_torsion_atom_site_label_3
_geom_torsion_atom_site_label_4
_geom_torsion
Re1 O1 C1 O2 -176.35(14)
Re1 O1 C1 C2 3.2(2)
C2 N1 N2 N3 0.07(19)
Re1 N1 N2 N3 178.41(12)
N2 N1 C2 C3 -0.2(2)
Re1 N1 C2 C3 -178.85(12)
N2 N1 C2 C1 179.62(15)
Re1 N1 C2 C1 0.9(2)
O2 C1 C2 N1 176.84(16)
O1 C1 C2 N1 -2.7(2)
O2 C1 C2 C3 -3.5(3)
O1 C1 C2 C3 177.0(2)
N1 N2 N3 C3 0.1(2)
N1 N2 N3 C4 179.21(15)
N2 N3 C3 C2 -0.2(2)
C4 N3 C3 C2 -179.22(17)
N1 C2 C3 N3 0.2(2)
C1 C2 C3 N3 -179.5(2)
N2 N3 C4 C5 -114.85(18)
C3 N3 C4 C5 64.1(2)
N3 C4 C5 C6 -113.47(19)
N3 C4 C5 C10 64.9(2)
C10 C5 C6 C7 -0.1(3)
C4 C5 C6 C7 178.24(18)
C5 C6 C7 C8 -1.7(3)
C6 C7 C8 C9 2.2(3)
C7 C8 C9 C10 -0.9(3)
C8 C9 C10 C5 -0.9(3)
C6 C5 C10 C9 1.4(3)
C4 C5 C10 C9 -176.98(18)
C17 P1 C11 C12 141.15(15)
C23 P1 C11 C12 31.48(17)
Re1 P1 C11 C12 -92.03(15)
C17 P1 C11 C16 -48.02(17)
C23 P1 C11 C16 -157.69(15)
Re1 P1 C11 C16 78.81(15)
C16 C11 C12 C13 -0.3(3)
P1 C11 C12 C13 170.59(15)
C11 C12 C13 C14 -0.2(3)
C12 C13 C14 C15 0.7(3)
C13 C14 C15 C16 -0.7(3)
C14 C15 C16 C11 0.1(3)
C12 C11 C16 C15 0.4(3)
P1 C11 C16 C15 -170.50(14)
C11 P1 C17 C22 166.27(14)
C23 P1 C17 C22 -83.70(16)
Re1 P1 C17 C22 41.88(16)
C11 P1 C17 C18 -13.82(18)
C23 P1 C17 C18 96.20(17)
Re1 P1 C17 C18 -138.22(14)
C22 C17 C18 C19 -2.8(3)
P1 C17 C18 C19 177.25(15)
C17 C18 C19 C20 1.0(3)
C18 C19 C20 C21 1.5(3)
C19 C20 C21 C22 -2.1(3)
C20 C21 C22 C17 0.2(3)
C18 C17 C22 C21 2.3(3)
P1 C17 C22 C21 -177.79(15)
C17 P1 C23 C24 -19.73(18)
C11 P1 C23 C24 92.52(17)
Re1 P1 C23 C24 -145.96(15)
C17 P1 C23 C28 160.85(15)
C11 P1 C23 C28 -86.90(16)
Re1 P1 C23 C28 34.62(17)
C28 C23 C24 C25 -0.5(3)
P1 C23 C24 C25 -179.88(17)
C23 C24 C25 C26 0.8(3)
C24 C25 C26 C27 0.0(3)
C25 C26 C27 C28 -1.1(3)
C26 C27 C28 C23 1.4(3)
C24 C23 C28 C27 -0.7(3)
P1 C23 C28 C27 178.78(15)
